data_7008601
loop_
_publ_author_name
'Lewis, Jana A.'
'Tran, Ba L.'
'Puerta, David T.'
'Rumberger, Evan M.'
'Hendrickson, David N.'
'Cohen, Seth M.'

_publ_section_title
;
 Synthesis, structure and spectroscopy of new thiopyrone and
 hydroxypyridinethione transition-metal complexes.
;
_journal_issue 15
_journal_name_full 'Dalton transactions (Cambridge, England : 2003)'
_journal_page_first 2588
_journal_page_last 2596
_journal_paper_doi 10.1039/b505034k
_journal_year 2005
_chemical_formula_sum 'C12 H26 Ni O14'
_chemical_formula_weight 453.04
_chemical_name_systematic
;
?
;
_space_group_IT_number 61
_symmetry_cell_setting orthorhombic
_symmetry_space_group_name_Hall '-P 2ac 2ab'
_symmetry_space_group_name_H-M 'P b c a'
_atom_sites_solution_hydrogens geom
_atom_sites_solution_primary direct
_atom_sites_solution_secondary difmap
_audit_creation_method SHELXL-97
_cell_angle_alpha 90.00
_cell_angle_beta 90.00
_cell_angle_gamma 90.00
_cell_formula_units_Z 4
_cell_length_a 4.8648(3)
_cell_length_b 16.7242(12)
_cell_length_c 23.6399(17)
_cell_measurement_reflns_used 6135
_cell_measurement_temperature 273(2)
_cell_measurement_theta_max 27.40
_cell_measurement_theta_min 2.44
_cell_volume 1923.3(2)
_computing_cell_refinement 'Bruker SMART'
_computing_data_collection 'Bruker SMART'
_computing_data_reduction 'Bruker SAINT'
_computing_molecular_graphics 'Bruker SHELXTL'
_computing_publication_material 'Bruker SHELXTL'
_computing_structure_refinement 'SHELXL-97 (Sheldrick, 1997)'
_computing_structure_solution 'SHELXS-97 (Sheldrick, 1990)'
_diffrn_ambient_temperature 273(2)
_diffrn_measured_fraction_theta_full 0.998
_diffrn_measured_fraction_theta_max 0.998
_diffrn_measurement_device_type 'CCD area detector'
_diffrn_measurement_method 'phi and omega scans'
_diffrn_radiation_monochromator graphite
_diffrn_radiation_source 'fine-focus sealed tube'
_diffrn_radiation_type MoK\a
_diffrn_radiation_wavelength 0.71073
_diffrn_reflns_av_R_equivalents 0.0380
_diffrn_reflns_av_sigmaI/netI 0.0245
_diffrn_reflns_limit_h_max 6
_diffrn_reflns_limit_h_min -6
_diffrn_reflns_limit_k_max 21
_diffrn_reflns_limit_k_min -21
_diffrn_reflns_limit_l_max 30
_diffrn_reflns_limit_l_min -30
_diffrn_reflns_number 15280
_diffrn_reflns_theta_full 27.51
_diffrn_reflns_theta_max 27.51
_diffrn_reflns_theta_min 1.72
_exptl_absorpt_coefficient_mu 1.077
_exptl_absorpt_correction_T_max 1.000000
_exptl_absorpt_correction_T_min 0.828743
_exptl_absorpt_correction_type multi-scan
_exptl_absorpt_process_details SADABS
_exptl_crystal_colour yellow
_exptl_crystal_density_diffrn 1.565
_exptl_crystal_density_meas 0
_exptl_crystal_density_method 'not measured'
_exptl_crystal_description plate
_exptl_crystal_F_000 952
_exptl_crystal_size_max 0.30
_exptl_crystal_size_mid 0.22
_exptl_crystal_size_min 0.20
_refine_diff_density_max 0.385
_refine_diff_density_min -0.258
_refine_diff_density_rms 0.065
_refine_ls_extinction_method none
_refine_ls_goodness_of_fit_ref 1.079
_refine_ls_hydrogen_treatment mixed
_refine_ls_matrix_type full
_refine_ls_number_parameters 176
_refine_ls_number_reflns 2215
_refine_ls_number_restraints 0
_refine_ls_restrained_S_all 1.079
_refine_ls_R_factor_all 0.0436
_refine_ls_R_factor_gt 0.0326
_refine_ls_shift/su_max 0.025
_refine_ls_shift/su_mean 0.002
_refine_ls_structure_factor_coef Fsqd
_refine_ls_weighting_details 'calc w=1/[\s^2^(Fo^2^)+(0.0281P)^2^+1.4095P] where P=(Fo^2^+2Fc^2^)/3'
_refine_ls_weighting_scheme calc
_refine_ls_wR_factor_gt 0.0665
_refine_ls_wR_factor_ref 0.0703
_reflns_number_gt 1820
_reflns_number_total 2215
_reflns_threshold_expression >2sigma(I)
_cod_data_source_file b505034k.txt
_cod_data_source_block '[Ni(maltolato)2(H2O)2]'
_cod_depositor_comments
;
The following automatic conversions were performed:
'_symmetry_cell_setting' value 'Orthorhombic' changed to 'orthorhombic'
according to '/home/saulius/struct/CIF-dictionaries/cif_core.dic'
dictionary named 'cif_core.dic' version 2.4.1 from 2010-06-29.

Automatic conversion script
Id: cif_fix_enum 1527 2010-12-29 10:47:43Z saulius 
;
_cod_original_sg_symbol_H-M Pbca
_cod_database_code 7008601

loop_
_symmetry_equiv_pos_as_xyz
'x, y, z'
'-x+1/2, -y, z+1/2'
'-x, y+1/2, -z+1/2'
'x+1/2, -y+1/2, -z'
'-x, -y, -z'
'x-1/2, y, -z-1/2'
'x, -y-1/2, z-1/2'
'-x-1/2, y-1/2, z'

loop_
_atom_site_label
_atom_site_type_symbol
_atom_site_fract_x
_atom_site_fract_y
_atom_site_fract_z
_atom_site_U_iso_or_equiv
_atom_site_adp_type
_atom_site_occupancy
_atom_site_symmetry_multiplicity
_atom_site_calc_flag
_atom_site_refinement_flags
_atom_site_disorder_assembly
_atom_site_disorder_group
Ni1 Ni 1.0000 1.0000 0.0000 0.01090(10) Uani 1 2 d S . .
O1 O 0.7762(2) 1.01938(7) 0.07165(5) 0.0125(3) Uani 1 1 d . . .
O3 O 1.1462(3) 0.90503(7) 0.04602(5) 0.0144(3) Uani 1 1 d . . .
O5 O 0.0050(3) 0.84099(9) 0.89068(6) 0.0192(3) Uani 1 1 d . . .
O4 O 0.6892(3) 0.92548(8) -0.02985(6) 0.0147(3) Uani 1 1 d . . .
O2 O 0.7434(3) 0.89355(8) 0.19595(5) 0.0193(3) Uani 1 1 d . . .
C6 C 0.8188(4) 0.95971(11) 0.10802(8) 0.0133(4) Uani 1 1 d . . .
O6 O 0.5269(4) 0.77239(10) 0.02628(7) 0.0245(3) Uani 1 1 d . . .
C4 C 0.6889(4) 0.95477(11) 0.15905(8) 0.0155(4) Uani 1 1 d . . .
C1 C 1.0202(4) 0.89953(11) 0.09274(8) 0.0143(4) Uani 1 1 d . . .
C3 C 0.9288(4) 0.83751(12) 0.18205(9) 0.0207(4) Uani 1 1 d . . .
C2 C 1.0668(4) 0.83741(12) 0.13299(8) 0.0186(4) Uani 1 1 d . . .
C5 C 0.4860(4) 1.01244(13) 0.18202(9) 0.0209(4) Uani 1 1 d . . .
O7 O 1.0510(3) 0.18196(11) 0.22429(7) 0.0292(4) Uani 1 1 d . . .
H3 H 0.944(4) 0.7983(13) 0.2104(9) 0.021(6) Uiso 1 1 d . . .
H7 H 0.751(5) 0.9000(14) -0.0549(10) 0.027(7) Uiso 1 1 d . . .
H12 H 1.031(5) 0.1745(16) 0.1922(12) 0.036(8) Uiso 1 1 d . . .
H8 H 0.109(5) 0.8766(15) 0.8999(10) 0.031(7) Uiso 1 1 d . . .
H11 H 0.489(6) 0.816(2) 0.0257(13) 0.049(10) Uiso 1 1 d . . .
H6 H 0.546(5) 0.9502(15) -0.0428(10) 0.032(7) Uiso 1 1 d . . .
H9 H 0.036(5) 0.8055(16) 0.9113(11) 0.030(7) Uiso 1 1 d . . .
H13 H 0.911(7) 0.1784(17) 0.2384(12) 0.047(9) Uiso 1 1 d . . .
H5B H 0.340(6) 0.9852(16) 0.1968(11) 0.043(8) Uiso 1 1 d . . .
H5C H 0.429(6) 1.0456(18) 0.1547(12) 0.053(9) Uiso 1 1 d . . .
H2 H 1.190(5) 0.7988(13) 0.1263(9) 0.025(6) Uiso 1 1 d . . .
H5A H 0.560(6) 1.0432(17) 0.2110(12) 0.046(8) Uiso 1 1 d . . .
H10 H 0.670(7) 0.7676(17) 0.0102(12) 0.046(9) Uiso 1 1 d . . .

loop_
_atom_site_aniso_label
_atom_site_aniso_U_11
_atom_site_aniso_U_22
_atom_site_aniso_U_33
_atom_site_aniso_U_23
_atom_site_aniso_U_13
_atom_site_aniso_U_12
Ni1 0.01030(15) 0.01148(16) 0.01091(16) 0.00118(12) 0.00081(13) 0.00081(13)
O1 0.0125(6) 0.0123(6) 0.0127(6) 0.0017(5) 0.0009(5) 0.0013(5)
O3 0.0143(6) 0.0143(6) 0.0147(6) 0.0015(5) 0.0007(5) 0.0027(5)
O5 0.0247(7) 0.0166(7) 0.0165(7) -0.0005(6) -0.0025(6) -0.0022(7)
O4 0.0124(6) 0.0158(7) 0.0159(7) -0.0008(6) -0.0005(6) 0.0021(5)
O2 0.0227(7) 0.0213(7) 0.0140(6) 0.0047(5) 0.0018(6) 0.0011(6)
C6 0.0126(8) 0.0131(9) 0.0141(9) -0.0004(7) -0.0018(7) -0.0034(7)
O6 0.0272(8) 0.0173(8) 0.0292(8) 0.0036(6) 0.0014(7) 0.0025(7)
C4 0.0157(9) 0.0154(9) 0.0155(9) 0.0025(7) -0.0022(7) -0.0021(7)
C1 0.0138(8) 0.0141(8) 0.0149(9) -0.0009(7) -0.0027(7) -0.0028(7)
C3 0.0257(10) 0.0157(10) 0.0208(10) 0.0052(8) -0.0022(8) 0.0009(8)
C2 0.0203(10) 0.0146(9) 0.0209(10) 0.0026(8) -0.0016(8) 0.0034(8)
C5 0.0211(10) 0.0254(11) 0.0162(9) 0.0002(8) 0.0022(9) 0.0016(9)
O7 0.0224(8) 0.0488(11) 0.0164(8) -0.0044(7) -0.0003(7) -0.0010(7)

loop_
_atom_type_symbol
_atom_type_description
_atom_type_scat_dispersion_real
_atom_type_scat_dispersion_imag
_atom_type_scat_source
C C 0.0033 0.0016 'International Tables Vol C Tables 4.2.6.8 and 6.1.1.4'
H H 0.0000 0.0000 'International Tables Vol C Tables 4.2.6.8 and 6.1.1.4'
O O 0.0106 0.0060 'International Tables Vol C Tables 4.2.6.8 and 6.1.1.4'
Ni Ni 0.3393 1.1124 'International Tables Vol C Tables 4.2.6.8 and 6.1.1.4'

loop_
_geom_angle_atom_site_label_1
_geom_angle_atom_site_label_2
_geom_angle_atom_site_label_3
_geom_angle
_geom_angle_site_symmetry_1
_geom_angle_site_symmetry_3
_geom_angle_publ_flag
O1 Ni1 O1 180.0 5_775 . ?
O1 Ni1 O3 82.40(5) 5_775 5_775 ?
O1 Ni1 O3 97.60(5) . 5_775 ?
O1 Ni1 O3 97.60(5) 5_775 . ?
O1 Ni1 O3 82.40(5) . . ?
O3 Ni1 O3 180.00(6) 5_775 . ?
O1 Ni1 O4 90.63(5) 5_775 . ?
O1 Ni1 O4 89.37(5) . . ?
O3 Ni1 O4 91.83(5) 5_775 . ?
O3 Ni1 O4 88.17(5) . . ?
O1 Ni1 O4 89.37(5) 5_775 5_775 ?
O1 Ni1 O4 90.63(5) . 5_775 ?
O3 Ni1 O4 88.17(5) 5_775 5_775 ?
O3 Ni1 O4 91.83(5) . 5_775 ?
O4 Ni1 O4 180.00(7) . 5_775 ?
C6 O1 Ni1 109.48(10) . . ?
C1 O3 Ni1 110.52(11) . . ?
C3 O2 C4 119.72(15) . . ?
O1 C6 C4 122.92(16) . . ?
O1 C6 C1 117.64(16) . . ?
C4 C6 C1 119.40(16) . . ?
C6 C4 O2 121.23(17) . . ?
C6 C4 C5 126.34(17) . . ?
O2 C4 C5 112.42(16) . . ?
O3 C1 C2 123.86(17) . . ?
O3 C1 C6 119.59(16) . . ?
C2 C1 C6 116.54(16) . . ?
C2 C3 O2 123.35(18) . . ?
C3 C2 C1 119.76(18) . . ?

loop_
_geom_bond_atom_site_label_1
_geom_bond_atom_site_label_2
_geom_bond_distance
_geom_bond_site_symmetry_2
_geom_bond_publ_flag
Ni1 O1 2.0395(12) 5_775 ?
Ni1 O1 2.0395(12) . ?
Ni1 O3 2.0525(12) 5_775 ?
Ni1 O3 2.0525(12) . ?
Ni1 O4 2.0826(13) . ?
Ni1 O4 2.0826(13) 5_775 ?
O1 C6 1.333(2) . ?
O3 C1 1.267(2) . ?
O2 C3 1.342(2) . ?
O2 C4 1.371(2) . ?
C6 C4 1.364(3) . ?
C6 C1 1.450(3) . ?
C4 C5 1.483(3) . ?
C1 C2 1.427(3) . ?
C3 C2 1.340(3) . ?
